data_4518378
loop_
_publ_author_name
'Wu, Hongwei'
'Baryshnikov, Glib V.'
'Kuklin, Artem'
'Minaev, Boris F.'
'Wu, Bin'
'Gu, Long'
'Zhu, Liangliang'
'\%Agren, Hans'
'Zhao, Yanli'

_publ_section_title
;
 Multidimensional Structure Conformation of Persulfurated Benzene for
 Highly Efficient Phosphorescence.
;
_journal_name_full 'ACS applied materials &amp; interfaces'
_journal_paper_doi 10.1021/acsami.0c16338
_journal_year 2020
_chemical_formula_sum 'C44 H34 O2 S6'
_chemical_formula_weight 787.07
_space_group_crystal_system monoclinic
_space_group_IT_number 14
_space_group_name_Hall '-P 2ybc'
_space_group_name_H-M_alt 'P 1 21/c 1'
_atom_sites_solution_hydrogens geom
_atom_sites_solution_primary dual
_cell_angle_alpha 90
_cell_angle_beta 103.3983(10)
_cell_angle_gamma 90
_cell_formula_units_Z 4
_cell_length_a 9.5642(2)
_cell_length_b 26.0370(5)
_cell_length_c 15.5937(3)
_cell_measurement_reflns_used 7235
_cell_measurement_temperature 100.(2)
_cell_measurement_theta_max 31.2412
_cell_measurement_theta_min 2.6855
_cell_volume 3777.50(13)
_computing_cell_refinement 'SAINT V8.38A (Bruker AXS Inc., 2017)'
_computing_data_collection 'APEX3 (Bruker AXS Inc., 2017)'
_computing_data_reduction 'SAINT V8.38A (Bruker AXS Inc., 2017)'
_computing_molecular_graphics 'XP (Bruker AXS Inc., 2017)'
_computing_publication_material 'APEX3 (Bruker AXS Inc., 2017)'
_computing_structure_refinement 'SHELXL-2016/6 (Sheldrick, 2016)'
_computing_structure_solution 'XT, VERSION 2014/5'
_diffrn_ambient_temperature 100.(2)
_diffrn_detector_area_resol_mean 7.4074
_diffrn_measured_fraction_theta_full 0.998
_diffrn_measured_fraction_theta_max 0.998
_diffrn_measurement_device_type 'Photon II CPADs detector'
_diffrn_measurement_method 'phi and omega scans'
_diffrn_radiation_monochromator 'Multilayer Mirror'
_diffrn_radiation_type MoK\a
_diffrn_radiation_wavelength 0.71073
_diffrn_reflns_av_R_equivalents 0.0909
_diffrn_reflns_av_unetI/netI 0.0991
_diffrn_reflns_limit_h_max 13
_diffrn_reflns_limit_h_min -14
_diffrn_reflns_limit_k_max 38
_diffrn_reflns_limit_k_min -38
_diffrn_reflns_limit_l_max 18
_diffrn_reflns_limit_l_min -22
_diffrn_reflns_number 46534
_diffrn_reflns_theta_full 31.53
_diffrn_reflns_theta_max 31.53
_diffrn_reflns_theta_min 2.42
_diffrn_source 'Incoatec microfocus source'
_diffrn_source_type 'Bruker D8 Quest'
_exptl_absorpt_coefficient_mu 0.401
_exptl_absorpt_correction_T_max 0.97
_exptl_absorpt_correction_T_min 0.84
_exptl_absorpt_correction_type multi-scan
_exptl_absorpt_process_details
;
SADABS-2016/2 - Bruker AXS area detector scaling and absorption correction
;
_exptl_crystal_colour yellow
_exptl_crystal_density_diffrn 1.384
_exptl_crystal_density_method 'not measured'
_exptl_crystal_description needle
_exptl_crystal_F_000 1640
_exptl_crystal_size_max 0.320
_exptl_crystal_size_mid 0.100
_exptl_crystal_size_min 0.080
_refine_diff_density_max 0.506
_refine_diff_density_min -0.467
_refine_ls_extinction_method none
_refine_ls_goodness_of_fit_ref 1.014
_refine_ls_hydrogen_treatment constr
_refine_ls_matrix_type full
_refine_ls_number_parameters 471
_refine_ls_number_reflns 12548
_refine_ls_number_restraints 0
_refine_ls_restrained_S_all 1.014
_refine_ls_R_factor_all 0.1111
_refine_ls_R_factor_gt 0.0575
_refine_ls_shift/su_max 0.001
_refine_ls_shift/su_mean 0.000
_refine_ls_structure_factor_coef Fsqd
_refine_ls_weighting_details 'w=1/[\s^2^(Fo^2^)+(0.0308P)^2^+2.2912P] where P=(Fo^2^+2Fc^2^)/3'
_refine_ls_weighting_scheme calc
_refine_ls_wR_factor_gt 0.0998
_refine_ls_wR_factor_ref 0.1220
_reflns_number_gt 7898
_reflns_number_total 12548
_reflns_threshold_expression 'I > 2\s(I)'
_cod_data_source_file am0c16338_si_018.cif
_cod_data_source_block zhao256m
_cod_depositor_comments
;
The following automatic conversions were performed:

data item '_exptl_absorpt_correction_type' value 'Multi-Scan' was
changed to 'multi-scan' in accordance with the
/home/data/users/saulius/crontab/automatic-downloads/rss-feeds/ACS/lib/dictionaries/cif_core.dic
dictionary named 'cif_core.dic' version 2.4.2 last updated on
2011-04-26.

Automatic conversion script
Id: cif_fix_values 7556 2019-12-06 15:28:31Z antanas 
;
_cod_database_code 4518378

loop_
_space_group_symop_operation_xyz
'x, y, z'
'-x, y+1/2, -z+1/2'
'-x, -y, -z'
'x, -y-1/2, z-1/2'

loop_
_atom_site_type_symbol
_atom_site_label
_atom_site_fract_x
_atom_site_fract_y
_atom_site_fract_z
_atom_site_U_iso_or_equiv
_atom_site_adp_type
_atom_site_calc_flag
_atom_site_refinement_flags_adp
_atom_site_refinement_flags_occupancy
_atom_site_refinement_flags_posn
_atom_site_occupancy
_atom_site_disorder_assembly
_atom_site_disorder_group
C C1 0.6111(2) 0.33430(8) 0.69401(15) 0.0164(4) Uani d . . . 1 . .
C C2 0.6772(2) 0.38042(8) 0.67917(15) 0.0167(4) Uani d . . . 1 . .
C C3 0.8288(2) 0.38332(8) 0.69481(15) 0.0173(5) Uani d . . . 1 . .
C C4 0.9119(2) 0.34491(8) 0.74564(15) 0.0170(4) Uani d . . . 1 . .
C C5 0.8452(2) 0.29951(8) 0.76505(15) 0.0178(5) Uani d . . . 1 . .
C C6 0.6968(2) 0.29224(8) 0.73110(15) 0.0172(5) Uani d . . . 1 . .
C C7 0.3495(2) 0.34860(8) 0.56814(15) 0.0174(5) Uani d . . . 1 . .
C C8 0.4018(3) 0.32902(10) 0.49900(17) 0.0256(5) Uani d . . . 1 . .
H H8 0.485815 0.308267 0.510935 0.031 Uiso calc U . R 1 . .
C C9 0.3327(3) 0.33952(10) 0.41322(18) 0.0298(6) Uani d . . . 1 . .
H H9 0.369733 0.32641 0.366112 0.036 Uiso calc U . R 1 . .
C C10 0.2083(2) 0.36935(9) 0.39525(16) 0.0221(5) Uani d . . . 1 . .
C C11 0.1567(2) 0.38984(9) 0.46371(16) 0.0209(5) Uani d . . . 1 . .
H H11 0.073257 0.41085 0.45165 0.025 Uiso calc U . R 1 . .
C C12 0.2282(2) 0.37946(9) 0.55071(16) 0.0194(5) Uani d . . . 1 . .
H H12 0.193489 0.393585 0.598011 0.023 Uiso calc U . R 1 . .
C C13 0.0214(3) 0.40723(12) 0.2852(2) 0.0389(7) Uani d . . . 1 . .
H H13A -0.055669 0.392769 0.309644 0.058 Uiso calc U . R 1 . .
H H13B -0.010903 0.40937 0.220871 0.058 Uiso calc U . R 1 . .
H H13C 0.045643 0.441665 0.309445 0.058 Uiso calc U . R 1 . .
C C14 0.6338(2) 0.47549(9) 0.73724(17) 0.0211(5) Uani d . . . 1 . .
C C15 0.6446(3) 0.52813(10) 0.7254(2) 0.0302(6) Uani d . . . 1 . .
H H15 0.626486 0.542275 0.66771 0.036 Uiso calc U . R 1 . .
C C16 0.6826(3) 0.56023(11) 0.7996(2) 0.0372(7) Uani d . . . 1 . .
H H16 0.686828 0.596337 0.791874 0.045 Uiso calc U . R 1 . .
C C17 0.7135(3) 0.54008(12) 0.8830(2) 0.0383(7) Uani d . . . 1 . .
H H17 0.741206 0.561985 0.932803 0.046 Uiso calc U . R 1 . .
C C18 0.7043(3) 0.48788(12) 0.8941(2) 0.0357(7) Uani d . . . 1 . .
H H18 0.726473 0.473826 0.951924 0.043 Uiso calc U . R 1 . .
C C19 0.6632(2) 0.45570(10) 0.82250(17) 0.0258(5) Uani d . . . 1 . .
H H19 0.654976 0.419829 0.831359 0.031 Uiso calc U . R 1 . .
C C20 0.8243(2) 0.42572(9) 0.53636(16) 0.0202(5) Uani d . . . 1 . .
C C21 0.7966(3) 0.37731(10) 0.49910(17) 0.0268(6) Uani d . . . 1 . .
H H21 0.822403 0.347353 0.53395 0.032 Uiso calc U . R 1 . .
C C22 0.7307(3) 0.37329(13) 0.4105(2) 0.0436(8) Uani d . . . 1 . .
H H22 0.708875 0.340352 0.384674 0.052 Uiso calc U . R 1 . .
C C23 0.6967(4) 0.41668(16) 0.3594(2) 0.0548(10) Uani d . . . 1 . .
H H23 0.65176 0.413524 0.298566 0.066 Uiso calc U . R 1 . .
C C24 0.7272(4) 0.46425(14) 0.3960(2) 0.0507(9) Uani d . . . 1 . .
H H24 0.705211 0.494011 0.360131 0.061 Uiso calc U . R 1 . .
C C25 0.7901(3) 0.46934(11) 0.48492(18) 0.0335(6) Uani d . . . 1 . .
H H25 0.809591 0.50246 0.510464 0.04 Uiso calc U . R 1 . .
C C26 1.1360(2) 0.41334(8) 0.81625(15) 0.0170(4) Uani d . . . 1 . .
C C27 1.2651(2) 0.43498(9) 0.80739(16) 0.0200(5) Uani d . . . 1 . .
H H27 1.327774 0.415703 0.780539 0.024 Uiso calc U . R 1 . .
C C28 1.3034(2) 0.48442(9) 0.83737(16) 0.0205(5) Uani d . . . 1 . .
H H28 1.392822 0.498578 0.832673 0.025 Uiso calc U . R 1 . .
C C29 1.2097(2) 0.51286(9) 0.87416(16) 0.0196(5) Uani d . . . 1 . .
C C30 1.0809(2) 0.49147(9) 0.88355(16) 0.0197(5) Uani d . . . 1 . .
H H30 1.017294 0.511142 0.909047 0.024 Uiso calc U . R 1 . .
C C31 1.0449(2) 0.44199(9) 0.85615(15) 0.0189(5) Uani d . . . 1 . .
H H31 0.958079 0.427269 0.864364 0.023 Uiso calc U . R 1 . .
C C32 1.3757(3) 0.58258(10) 0.9133(2) 0.0342(7) Uani d . . . 1 . .
H H32A 1.445281 0.560276 0.95221 0.051 Uiso calc U . R 1 . .
H H32B 1.380665 0.617177 0.938613 0.051 Uiso calc U . R 1 . .
H H32C 1.398214 0.584135 0.855206 0.051 Uiso calc U . R 1 . .
C C33 0.9748(2) 0.27302(9) 0.93687(16) 0.0183(5) Uani d . . . 1 . .
C C34 1.0393(2) 0.23862(9) 1.00261(16) 0.0221(5) Uani d . . . 1 . .
H H34 1.063903 0.205034 0.987349 0.026 Uiso calc U . R 1 . .
C C35 1.0678(2) 0.25349(10) 1.09039(17) 0.0247(5) Uani d . . . 1 . .
H H35 1.111182 0.229856 1.135065 0.03 Uiso calc U . R 1 . .
C C36 1.0334(2) 0.30250(10) 1.11353(17) 0.0261(5) Uani d . . . 1 . .
H H36 1.054311 0.312673 1.173657 0.031 Uiso calc U . R 1 . .
C C37 0.9681(3) 0.33649(10) 1.04803(17) 0.0246(5) Uani d . . . 1 . .
H H37 0.943696 0.370059 1.063456 0.03 Uiso calc U . R 1 . .
C C38 0.9381(2) 0.32183(9) 0.95984(16) 0.0202(5) Uani d . . . 1 . .
H H38 0.892525 0.345238 0.915369 0.024 Uiso calc U . R 1 . .
C C39 0.5537(2) 0.21777(8) 0.62331(17) 0.0216(5) Uani d . . . 1 . .
C C40 0.4144(2) 0.19886(9) 0.59457(18) 0.0259(6) Uani d . . . 1 . .
H H40 0.354987 0.194625 0.6352 0.031 Uiso calc U . R 1 . .
C C41 0.3627(3) 0.18625(10) 0.50666(19) 0.0310(6) Uani d . . . 1 . .
H H41 0.268785 0.172338 0.487449 0.037 Uiso calc U . R 1 . .
C C42 0.4470(3) 0.19381(10) 0.44657(19) 0.0328(6) Uani d . . . 1 . .
H H42 0.410124 0.186071 0.386014 0.039 Uiso calc U . R 1 . .
C C43 0.5855(3) 0.21270(10) 0.47513(18) 0.0282(6) Uani d . . . 1 . .
H H43 0.643458 0.21792 0.433959 0.034 Uiso calc U . R 1 . .
C C44 0.6401(2) 0.22405(9) 0.56370(17) 0.0241(5) Uani d . . . 1 . .
H H44 0.73603 0.236043 0.583347 0.029 Uiso calc U . R 1 . .
O O1 0.14483(19) 0.37510(7) 0.30778(12) 0.0324(4) Uani d . . . 1 . .
O O2 1.23388(17) 0.56233(6) 0.90459(12) 0.0272(4) Uani d . . . 1 . .
S S1 0.42207(6) 0.32906(2) 0.67896(4) 0.01892(12) Uani d . . . 1 . .
S S2 0.57061(6) 0.43582(2) 0.64350(4) 0.01975(13) Uani d . . . 1 . .
S S3 0.91252(6) 0.43379(2) 0.64896(4) 0.01876(12) Uani d . . . 1 . .
S S4 1.10136(6) 0.34868(2) 0.78172(4) 0.01975(13) Uani d . . . 1 . .
S S5 0.94981(6) 0.24971(2) 0.82705(4) 0.02088(13) Uani d . . . 1 . .
S S6 0.61958(6) 0.23060(2) 0.73763(4) 0.02368(14) Uani d . . . 1 . .

loop_
_atom_site_aniso_label
_atom_site_aniso_U_11
_atom_site_aniso_U_22
_atom_site_aniso_U_33
_atom_site_aniso_U_12
_atom_site_aniso_U_13
_atom_site_aniso_U_23
C1 0.0167(10) 0.0188(11) 0.0120(11) -0.0008(8) -0.0001(8) -0.0013(9)
C2 0.0190(10) 0.0151(10) 0.0140(12) 0.0033(8) -0.0005(8) 0.0000(9)
C3 0.0200(10) 0.0135(10) 0.0164(12) -0.0009(8) 0.0001(9) -0.0022(9)
C4 0.0160(10) 0.0175(10) 0.0158(12) -0.0004(8) 0.0004(8) -0.0022(9)
C5 0.0193(10) 0.0164(10) 0.0150(12) 0.0010(8) -0.0014(9) -0.0028(9)
C6 0.0210(11) 0.0173(11) 0.0113(11) -0.0025(8) -0.0001(8) 0.0015(9)
C7 0.0156(10) 0.0167(10) 0.0192(12) -0.0018(8) 0.0023(9) 0.0015(9)
C8 0.0242(12) 0.0306(13) 0.0222(14) 0.0107(10) 0.0057(10) 0.0040(11)
C9 0.0325(14) 0.0370(15) 0.0210(14) 0.0114(11) 0.0085(11) 0.0028(11)
C10 0.0211(11) 0.0234(12) 0.0188(13) -0.0007(9) -0.0017(9) 0.0071(10)
C11 0.0158(10) 0.0183(11) 0.0270(14) 0.0010(8) 0.0017(9) 0.0013(10)
C12 0.0139(10) 0.0199(11) 0.0234(13) 0.0001(8) 0.0025(9) -0.0031(10)
C13 0.0336(15) 0.0446(18) 0.0323(17) 0.0123(13) -0.0047(12) 0.0078(14)
C14 0.0151(10) 0.0196(11) 0.0289(14) -0.0011(8) 0.0061(9) -0.0055(10)
C15 0.0348(14) 0.0206(12) 0.0385(17) -0.0009(10) 0.0152(12) -0.0027(12)
C16 0.0357(15) 0.0250(14) 0.056(2) -0.0049(11) 0.0202(14) -0.0146(14)
C17 0.0271(14) 0.0527(19) 0.0368(18) -0.0053(13) 0.0109(12) -0.0228(15)
C18 0.0237(13) 0.0514(19) 0.0322(17) 0.0029(12) 0.0070(11) -0.0116(14)
C19 0.0209(11) 0.0302(13) 0.0261(14) 0.0033(10) 0.0050(10) -0.0039(11)
C20 0.0186(11) 0.0248(12) 0.0161(12) 0.0021(9) 0.0022(9) 0.0011(10)
C21 0.0282(13) 0.0290(13) 0.0242(14) -0.0029(10) 0.0082(10) -0.0045(11)
C22 0.0397(16) 0.060(2) 0.0305(18) -0.0064(15) 0.0075(13) -0.0223(16)
C23 0.052(2) 0.090(3) 0.0171(16) 0.0242(19) -0.0028(13) -0.0068(18)
C24 0.060(2) 0.065(2) 0.0270(18) 0.0322(18) 0.0102(15) 0.0155(16)
C25 0.0411(15) 0.0354(15) 0.0241(15) 0.0134(12) 0.0076(12) 0.0061(12)
C26 0.0169(10) 0.0185(11) 0.0130(11) -0.0007(8) -0.0016(8) -0.0021(9)
C27 0.0178(10) 0.0203(11) 0.0215(13) 0.0023(9) 0.0037(9) -0.0019(10)
C28 0.0167(10) 0.0236(12) 0.0209(13) -0.0022(9) 0.0036(9) -0.0036(10)
C29 0.0179(10) 0.0178(11) 0.0203(13) 0.0001(8) -0.0013(9) -0.0011(9)
C30 0.0152(10) 0.0207(11) 0.0218(13) 0.0025(8) 0.0018(9) -0.0049(10)
C31 0.0148(10) 0.0216(11) 0.0186(12) -0.0002(8) 0.0006(9) -0.0005(9)
C32 0.0319(14) 0.0267(14) 0.0453(19) -0.0099(11) 0.0117(13) -0.0065(13)
C33 0.0147(10) 0.0176(11) 0.0211(13) -0.0009(8) 0.0012(9) 0.0002(9)
C34 0.0198(11) 0.0187(11) 0.0258(14) 0.0030(9) 0.0016(10) 0.0038(10)
C35 0.0224(12) 0.0296(13) 0.0207(14) 0.0041(10) 0.0021(10) 0.0072(11)
C36 0.0239(12) 0.0352(14) 0.0186(13) -0.0008(10) 0.0036(10) 0.0001(11)
C37 0.0289(12) 0.0232(12) 0.0227(14) 0.0038(10) 0.0080(10) -0.0026(10)
C38 0.0205(11) 0.0175(11) 0.0225(13) 0.0020(9) 0.0046(9) 0.0045(9)
C39 0.0196(11) 0.0145(10) 0.0267(14) 0.0018(8) -0.0026(10) -0.0001(10)
C40 0.0184(11) 0.0224(12) 0.0343(16) 0.0010(9) 0.0006(10) -0.0036(11)
C41 0.0201(12) 0.0300(14) 0.0381(17) 0.0007(10) -0.0031(11) -0.0081(12)
C42 0.0283(13) 0.0336(15) 0.0312(16) 0.0080(11) -0.0037(11) -0.0109(12)
C43 0.0272(13) 0.0288(13) 0.0278(15) 0.0100(10) 0.0048(11) -0.0018(11)
C44 0.0188(11) 0.0212(12) 0.0294(15) 0.0015(9) -0.0004(10) -0.0028(10)
O1 0.0331(10) 0.0367(11) 0.0236(11) 0.0089(8) -0.0009(8) 0.0065(8)
O2 0.0230(8) 0.0188(8) 0.0380(11) -0.0018(7) 0.0037(8) -0.0057(8)
S1 0.0162(2) 0.0221(3) 0.0176(3) -0.0008(2) 0.0022(2) 0.0016(2)
S2 0.0194(3) 0.0163(3) 0.0211(3) 0.0028(2) -0.0003(2) 0.0008(2)
S3 0.0194(3) 0.0173(3) 0.0180(3) -0.0030(2) 0.0010(2) 0.0004(2)
S4 0.0155(2) 0.0171(3) 0.0239(3) 0.0011(2) -0.0011(2) -0.0032(2)
S5 0.0233(3) 0.0149(3) 0.0205(3) 0.0037(2) -0.0029(2) -0.0011(2)
S6 0.0258(3) 0.0184(3) 0.0228(3) -0.0047(2) -0.0025(2) 0.0052(2)

loop_
_atom_type_symbol
_atom_type_description
_atom_type_scat_dispersion_real
_atom_type_scat_dispersion_imag
_atom_type_scat_source
C C 0.0033 0.0016 'International Tables Vol C Tables 4.2.6.8 and 6.1.1.4'
H H 0.0000 0.0000 'International Tables Vol C Tables 4.2.6.8 and 6.1.1.4'
O O 0.0106 0.0060 'International Tables Vol C Tables 4.2.6.8 and 6.1.1.4'
S S 0.1246 0.1234 'International Tables Vol C Tables 4.2.6.8 and 6.1.1.4'

loop_
_geom_angle_atom_site_label_1
_geom_angle_atom_site_label_2
_geom_angle_atom_site_label_3
_geom_angle_site_symmetry_1
_geom_angle_site_symmetry_3
_geom_angle
_geom_angle_publ_flag
C2 C1 C6 . . 119.45(19) ?
C2 C1 S1 . . 121.96(16) ?
C6 C1 S1 . . 118.22(17) ?
C1 C2 C3 . . 120.05(19) ?
C1 C2 S2 . . 119.89(16) ?
C3 C2 S2 . . 120.04(17) ?
C4 C3 C2 . . 118.9(2) ?
C4 C3 S3 . . 120.43(16) ?
C2 C3 S3 . . 120.68(17) ?
C3 C4 C5 . . 119.63(19) ?
C3 C4 S4 . . 122.95(17) ?
C5 C4 S4 . . 117.29(16) ?
C6 C5 C4 . . 119.9(2) ?
C6 C5 S5 . . 119.78(17) ?
C4 C5 S5 . . 120.20(16) ?
C5 C6 C1 . . 119.3(2) ?
C5 C6 S6 . . 119.71(17) ?
C1 C6 S6 . . 120.96(16) ?
C12 C7 C8 . . 119.8(2) ?
C12 C7 S1 . . 118.45(18) ?
C8 C7 S1 . . 121.32(17) ?
C9 C8 C7 . . 120.3(2) ?
C9 C8 H8 . . 119.9 ?
C7 C8 H8 . . 119.9 ?
C8 C9 C10 . . 120.1(2) ?
C8 C9 H9 . . 119.9 ?
C10 C9 H9 . . 119.9 ?
O1 C10 C11 . . 125.0(2) ?
O1 C10 C9 . . 115.0(2) ?
C11 C10 C9 . . 120.0(2) ?
C10 C11 C12 . . 119.6(2) ?
C10 C11 H11 . . 120.2 ?
C12 C11 H11 . . 120.2 ?
C7 C12 C11 . . 120.1(2) ?
C7 C12 H12 . . 119.9 ?
C11 C12 H12 . . 119.9 ?
O1 C13 H13A . . 109.5 ?
O1 C13 H13B . . 109.5 ?
H13A C13 H13B . . 109.5 ?
O1 C13 H13C . . 109.5 ?
H13A C13 H13C . . 109.5 ?
H13B C13 H13C . . 109.5 ?
C15 C14 C19 . . 119.1(2) ?
C15 C14 S2 . . 119.0(2) ?
C19 C14 S2 . . 121.69(19) ?
C14 C15 C16 . . 119.3(3) ?
C14 C15 H15 . . 120.3 ?
C16 C15 H15 . . 120.3 ?
C17 C16 C15 . . 120.8(3) ?
C17 C16 H16 . . 119.6 ?
C15 C16 H16 . . 119.6 ?
C16 C17 C18 . . 119.5(3) ?
C16 C17 H17 . . 120.3 ?
C18 C17 H17 . . 120.3 ?
C17 C18 C19 . . 120.9(3) ?
C17 C18 H18 . . 119.6 ?
C19 C18 H18 . . 119.6 ?
C18 C19 C14 . . 120.3(3) ?
C18 C19 H19 . . 119.8 ?
C14 C19 H19 . . 119.8 ?
C25 C20 C21 . . 120.4(2) ?
C25 C20 S3 . . 118.0(2) ?
C21 C20 S3 . . 121.51(19) ?
C22 C21 C20 . . 119.1(3) ?
C22 C21 H21 . . 120.5 ?
C20 C21 H21 . . 120.5 ?
C23 C22 C21 . . 120.5(3) ?
C23 C22 H22 . . 119.7 ?
C21 C22 H22 . . 119.7 ?
C24 C23 C22 . . 120.2(3) ?
C24 C23 H23 . . 119.9 ?
C22 C23 H23 . . 119.9 ?
C23 C24 C25 . . 120.4(3) ?
C23 C24 H24 . . 119.8 ?
C25 C24 H24 . . 119.8 ?
C24 C25 C20 . . 119.4(3) ?
C24 C25 H25 . . 120.3 ?
C20 C25 H25 . . 120.3 ?
C27 C26 C31 . . 119.1(2) ?
C27 C26 S4 . . 117.45(17) ?
C31 C26 S4 . . 123.31(17) ?
C28 C27 C26 . . 120.8(2) ?
C28 C27 H27 . . 119.6 ?
C26 C27 H27 . . 119.6 ?
C29 C28 C27 . . 119.3(2) ?
C29 C28 H28 . . 120.3 ?
C27 C28 H28 . . 120.3 ?
O2 C29 C28 . . 124.8(2) ?
O2 C29 C30 . . 115.0(2) ?
C28 C29 C30 . . 120.2(2) ?
C31 C30 C29 . . 120.4(2) ?
C31 C30 H30 . . 119.8 ?
C29 C30 H30 . . 119.8 ?
C30 C31 C26 . . 120.1(2) ?
C30 C31 H31 . . 120.0 ?
C26 C31 H31 . . 120.0 ?
O2 C32 H32A . . 109.5 ?
O2 C32 H32B . . 109.5 ?
H32A C32 H32B . . 109.5 ?
O2 C32 H32C . . 109.5 ?
H32A C32 H32C . . 109.5 ?
H32B C32 H32C . . 109.5 ?
C38 C33 C34 . . 119.6(2) ?
C38 C33 S5 . . 125.12(18) ?
C34 C33 S5 . . 115.24(18) ?
C35 C34 C33 . . 119.9(2) ?
C35 C34 H34 . . 120.0 ?
C33 C34 H34 . . 120.0 ?
C36 C35 C34 . . 120.6(2) ?
C36 C35 H35 . . 119.7 ?
C34 C35 H35 . . 119.7 ?
C37 C36 C35 . . 119.3(2) ?
C37 C36 H36 . . 120.3 ?
C35 C36 H36 . . 120.3 ?
C36 C37 C38 . . 120.5(2) ?
C36 C37 H37 . . 119.7 ?
C38 C37 H37 . . 119.7 ?
C33 C38 C37 . . 120.0(2) ?
C33 C38 H38 . . 120.0 ?
C37 C38 H38 . . 120.0 ?
C44 C39 C40 . . 120.0(2) ?
C44 C39 S6 . . 121.39(17) ?
C40 C39 S6 . . 118.6(2) ?
C41 C40 C39 . . 119.8(2) ?
C41 C40 H40 . . 120.1 ?
C39 C40 H40 . . 120.1 ?
C40 C41 C42 . . 120.4(2) ?
C40 C41 H41 . . 119.8 ?
C42 C41 H41 . . 119.8 ?
C41 C42 C43 . . 119.8(3) ?
C41 C42 H42 . . 120.1 ?
C43 C42 H42 . . 120.1 ?
C42 C43 C44 . . 120.4(3) ?
C42 C43 H43 . . 119.8 ?
C44 C43 H43 . . 119.8 ?
C39 C44 C43 . . 119.7(2) ?
C39 C44 H44 . . 120.2 ?
C43 C44 H44 . . 120.2 ?
C10 O1 C13 . . 117.6(2) ?
C29 O2 C32 . . 117.28(19) ?
C1 S1 C7 . . 105.23(10) ?
C14 S2 C2 . . 98.80(11) ?
C3 S3 C20 . . 98.94(11) ?
C4 S4 C26 . . 104.72(10) ?
C33 S5 C5 . . 101.96(11) ?
C39 S6 C6 . . 99.63(11) ?

loop_
_geom_bond_atom_site_label_1
_geom_bond_atom_site_label_2
_geom_bond_site_symmetry_2
_geom_bond_distance
_geom_bond_publ_flag
C1 C2 . 1.401(3) ?
C1 C6 . 1.410(3) ?
C1 S1 . 1.773(2) ?
C2 C3 . 1.415(3) ?
C2 S2 . 1.780(2) ?
C3 C4 . 1.403(3) ?
C3 S3 . 1.774(2) ?
C4 C5 . 1.409(3) ?
C4 S4 . 1.772(2) ?
C5 C6 . 1.408(3) ?
C5 S5 . 1.780(2) ?
C6 S6 . 1.780(2) ?
C7 C12 . 1.386(3) ?
C7 C8 . 1.387(3) ?
C7 S1 . 1.781(2) ?
C8 C9 . 1.375(3) ?
C8 H8 . 0.95 ?
C9 C10 . 1.393(3) ?
C9 H9 . 0.95 ?
C10 O1 . 1.367(3) ?
C10 C11 . 1.383(3) ?
C11 C12 . 1.397(3) ?
C11 H11 . 0.95 ?
C12 H12 . 0.95 ?
C13 O1 . 1.423(3) ?
C13 H13A . 0.98 ?
C13 H13B . 0.98 ?
C13 H13C . 0.98 ?
C14 C15 . 1.390(3) ?
C14 C19 . 1.392(4) ?
C14 S2 . 1.777(2) ?
C15 C16 . 1.406(4) ?
C15 H15 . 0.95 ?
C16 C17 . 1.369(4) ?
C16 H16 . 0.95 ?
C17 C18 . 1.376(4) ?
C17 H17 . 0.95 ?
C18 C19 . 1.379(4) ?
C18 H18 . 0.95 ?
C19 H19 . 0.95 ?
C20 C25 . 1.385(3) ?
C20 C21 . 1.387(3) ?
C20 S3 . 1.775(2) ?
C21 C22 . 1.383(4) ?
C21 H21 . 0.95 ?
C22 C23 . 1.377(5) ?
C22 H22 . 0.95 ?
C23 C24 . 1.367(5) ?
C23 H23 . 0.95 ?
C24 C25 . 1.384(4) ?
C24 H24 . 0.95 ?
C25 H25 . 0.95 ?
C26 C27 . 1.393(3) ?
C26 C31 . 1.398(3) ?
C26 S4 . 1.775(2) ?
C27 C28 . 1.389(3) ?
C27 H27 . 0.95 ?
C28 C29 . 1.385(3) ?
C28 H28 . 0.95 ?
C29 O2 . 1.374(3) ?
C29 C30 . 1.390(3) ?
C30 C31 . 1.376(3) ?
C30 H30 . 0.95 ?
C31 H31 . 0.95 ?
C32 O2 . 1.432(3) ?
C32 H32A . 0.98 ?
C32 H32B . 0.98 ?
C32 H32C . 0.98 ?
C33 C38 . 1.387(3) ?
C33 C34 . 1.393(3) ?
C33 S5 . 1.780(2) ?
C34 C35 . 1.387(3) ?
C34 H34 . 0.95 ?
C35 C36 . 1.386(4) ?
C35 H35 . 0.95 ?
C36 C37 . 1.386(3) ?
C36 H36 . 0.95 ?
C37 C38 . 1.392(3) ?
C37 H37 . 0.95 ?
C38 H38 . 0.95 ?
C39 C44 . 1.389(4) ?
C39 C40 . 1.394(3) ?
C39 S6 . 1.779(3) ?
C40 C41 . 1.385(4) ?
C40 H40 . 0.95 ?
C41 C42 . 1.385(4) ?
C41 H41 . 0.95 ?
C42 C43 . 1.386(4) ?
C42 H42 . 0.95 ?
C43 C44 . 1.390(4) ?
C43 H43 . 0.95 ?
C44 H44 . 0.95 ?
